data_2240701
loop_
_publ_author_name
'\,Celikesir, Sevim T\"urktekin'
'Akkurt, Mehmet'
'Jarrahpour, Aliasghar'
'B\"uy\"ukg\"ung\"or, Orhan'

_publ_section_title
;
 Crystal structure of
 (<i>E</i>)-<i>N</i>-(3,4-dimethoxybenzylidene)morpholin-4-amine
;
_journal_coeditor_code RZ5130
_journal_issue 9
_journal_name_full 'Acta Crystallographica Section E'
_journal_page_first o935
_journal_paper_doi 10.1107/S160053681401678X
_journal_volume 70
_journal_year 2014
_chemical_formula_iupac 'C13 H18 N2 O3'
_chemical_formula_moiety 'C13 H18 N2 O3'
_chemical_formula_sum 'C13 H18 N2 O3'
_chemical_formula_weight 250.29
_chemical_name_systematic
;
(<i>E</i>)-<i>N</i>-(3,4-Dimethoxybenzylidene)morpholin-4-amine
;
_space_group_IT_number 4
_symmetry_cell_setting monoclinic
_symmetry_space_group_name_Hall 'P 2yb'
_symmetry_space_group_name_H-M 'P 1 21 1'
_atom_sites_solution_hydrogens geom
_cell_angle_alpha 90
_cell_angle_beta 109.989(5)
_cell_angle_gamma 90
_cell_formula_units_Z 2
_cell_length_a 9.1644(6)
_cell_length_b 6.0277(6)
_cell_length_c 13.1327(9)
_cell_measurement_reflns_used 8791
_cell_measurement_temperature 296(2)
_cell_measurement_theta_max 28.72
_cell_measurement_theta_min 3.30
_cell_volume 681.75(10)
_computing_cell_refinement 'X-AREA (Stoe & Cie, 2002)'
_computing_data_collection 'X-AREA (Stoe & Cie, 2002)'
_computing_data_reduction 'X-RED32 (Stoe & Cie, 2002)'
_computing_molecular_graphics 'ORTEP-3 for Windows (Farrugia, 2012)'
_computing_publication_material 'WinGX (Farrugia, 2012), PARST (Nardelli, 1983) and PLATON (Spek, 2009)'
_computing_structure_refinement 'SHELXL97 (Sheldrick, 2008)'
_computing_structure_solution 'SHELXS97 (Sheldrick, 2008)'
_diffrn_ambient_temperature 296(2)
_diffrn_detector_area_resol_mean 6.67
_diffrn_measured_fraction_theta_full 0.998
_diffrn_measured_fraction_theta_max 0.997
_diffrn_measurement_device '2-circle goniometer'
_diffrn_measurement_device_type 'Stoe IPDS 2'
_diffrn_measurement_method '\w scans'
_diffrn_radiation_monochromator 'plane graphite'
_diffrn_radiation_type 'Mo K\a'
_diffrn_radiation_wavelength 0.71073
_diffrn_reflns_av_R_equivalents 0.2290
_diffrn_reflns_av_sigmaI/netI 0.1599
_diffrn_reflns_limit_h_max 12
_diffrn_reflns_limit_h_min -12
_diffrn_reflns_limit_k_max 7
_diffrn_reflns_limit_k_min -8
_diffrn_reflns_limit_l_max 17
_diffrn_reflns_limit_l_min -17
_diffrn_reflns_number 8493
_diffrn_reflns_reduction_process
;
;
_diffrn_reflns_theta_full 25.24
_diffrn_reflns_theta_max 28.40
_diffrn_reflns_theta_min 3.30
_exptl_absorpt_coefficient_mu 0.087
_exptl_absorpt_correction_T_max 0.9829
_exptl_absorpt_correction_T_min 0.9623
_exptl_absorpt_correction_type integration
_exptl_absorpt_process_details '(X-RED32; Stoe & Cie, 2002)'
_exptl_crystal_colour colOurless
_exptl_crystal_density_diffrn 1.219
_exptl_crystal_density_method 'Not Measured'
_exptl_crystal_description block
_exptl_crystal_F_000 268
_exptl_crystal_size_max 0.580
_exptl_crystal_size_mid 0.420
_exptl_crystal_size_min 0.240
_refine_diff_density_max 0.092
_refine_diff_density_min -0.177
_refine_ls_abs_structure_details 'Flack (1983), 1353 Friedel pairs'
_refine_ls_abs_structure_Flack -0.4(19)
_refine_ls_extinction_method none
_refine_ls_goodness_of_fit_ref 0.998
_refine_ls_hydrogen_treatment constr
_refine_ls_matrix_type full
_refine_ls_number_parameters 164
_refine_ls_number_reflns 3219
_refine_ls_number_restraints 1
_refine_ls_restrained_S_all 0.998
_refine_ls_R_factor_all 0.0836
_refine_ls_R_factor_gt 0.0456
_refine_ls_shift/su_max 0.000
_refine_ls_shift/su_mean 0.000
_refine_ls_structure_factor_coef Fsqd
_refine_ls_weighting_details 'w=1/[\s^2^(Fo^2^)+(0.0511P)^2^] where P=(Fo^2^+2Fc^2^)/3'
_refine_ls_weighting_scheme calc
_refine_ls_wR_factor_gt 0.0944
_refine_ls_wR_factor_ref 0.1055
_reflns_number_gt 2071
_reflns_number_total 3219
_reflns_threshold_expression I>2\s(I)
_cod_data_source_file rz5130sup1.cif
_cod_data_source_block I
_cod_original_sg_symbol_H-M 'P 21'
_cod_database_code 2240701
_cod_database_fobs_code 2240701

loop_
_symmetry_equiv_pos_site_id
_symmetry_equiv_pos_as_xyz
1 x,y,z
2 -x,1/2+y,-z

loop_
_atom_site_aniso_label
_atom_site_aniso_U_11
_atom_site_aniso_U_22
_atom_site_aniso_U_33
_atom_site_aniso_U_12
_atom_site_aniso_U_13
_atom_site_aniso_U_23
O1 0.0392(9) 0.0779(15) 0.1082(16) 0.0027(11) 0.0100(9) 0.0184(13)
O2 0.0436(10) 0.127(2) 0.0832(13) 0.0098(12) -0.0007(9) 0.0218(14)
O3 0.0453(9) 0.1042(16) 0.0703(11) -0.0062(12) 0.0093(8) 0.0151(13)
N1 0.0362(9) 0.0605(14) 0.0612(11) -0.0022(10) 0.0070(9) -0.0039(11)
N2 0.0393(9) 0.0702(15) 0.0539(11) 0.0014(11) 0.0105(8) -0.0019(12)
C1 0.0479(13) 0.070(2) 0.0838(18) -0.0075(15) 0.0156(12) 0.0121(18)
C2 0.0496(14) 0.093(3) 0.091(2) -0.0002(17) 0.0060(14) 0.023(2)
C3 0.0467(15) 0.074(2) 0.138(3) -0.0134(15) -0.0066(17) 0.020(2)
C4 0.0451(14) 0.0609(18) 0.102(2) -0.0048(14) 0.0068(14) 0.0169(18)
C5 0.0459(12) 0.0722(19) 0.0632(15) -0.0077(14) 0.0133(12) -0.0020(16)
C6 0.0446(12) 0.071(2) 0.0521(13) 0.0005(14) 0.0094(10) -0.0019(14)
C7 0.0562(14) 0.079(2) 0.0709(16) -0.0042(16) 0.0100(13) 0.0092(17)
C8 0.0605(15) 0.084(2) 0.0666(16) 0.0101(18) 0.0042(13) 0.0193(17)
C9 0.0428(13) 0.094(2) 0.0570(15) 0.0066(14) 0.0050(11) -0.0003(16)
C10 0.0416(11) 0.081(2) 0.0488(12) -0.0002(14) 0.0119(10) -0.0001(15)
C11 0.0436(11) 0.075(2) 0.0456(12) 0.0016(14) 0.0087(10) 0.0017(14)
C12 0.0602(18) 0.159(4) 0.130(3) 0.022(3) -0.013(2) 0.050(3)
C13 0.0599(16) 0.092(2) 0.0796(18) -0.0077(17) 0.0223(14) 0.0102(18)

loop_
_atom_site_type_symbol
_atom_site_label
_atom_site_fract_x
_atom_site_fract_y
_atom_site_fract_z
_atom_site_U_iso_or_equiv
_atom_site_thermal_displace_type
_atom_site_calc_flag
_atom_site_refinement_flags
_atom_site_occupancy
O O1 0.87001(19) 0.1514(4) 0.97941(17) 0.0790(8) Uani d . 1.000
O O2 -0.3171(2) 0.2682(4) 0.53060(17) 0.0904(9) Uani d . 1.000
O O3 -0.19462(19) -0.0304(4) 0.67524(15) 0.0760(7) Uani d . 1.000
N N1 0.5456(2) 0.1976(4) 0.89414(16) 0.0551(7) Uani d . 1.000
N N2 0.3907(2) 0.1691(4) 0.83192(16) 0.0559(7) Uani d . 1.000
C C1 0.6164(3) -0.0123(5) 0.9354(2) 0.0690(10) Uani d . 1.000
C C2 0.7736(3) 0.0250(7) 1.0207(3) 0.0825(13) Uani d . 1.000
C C3 0.8006(3) 0.3569(6) 0.9444(3) 0.0961(13) Uani d . 1.000
C C4 0.6442(3) 0.3349(5) 0.8551(3) 0.0741(10) Uani d . 1.000
C C5 0.3240(3) 0.3067(5) 0.7579(2) 0.0618(9) Uani d . 1.000
C C6 0.1559(3) 0.2948(5) 0.6976(2) 0.0577(9) Uani d . 1.000
C C7 0.0901(3) 0.4480(6) 0.6185(2) 0.0717(10) Uani d . 1.000
C C8 -0.0684(3) 0.4447(6) 0.5604(2) 0.0749(10) Uani d . 1.000
C C9 -0.1606(3) 0.2862(6) 0.5817(2) 0.0677(9) Uani d . 1.000
C C10 -0.0941(3) 0.1245(5) 0.66164(19) 0.0581(9) Uani d . 1.000
C C11 0.0628(3) 0.1315(5) 0.71871(18) 0.0564(9) Uani d . 1.000
C C12 -0.3889(4) 0.4346(9) 0.4511(4) 0.1281(18) Uani d . 1.000
C C13 -0.1323(3) -0.1930(6) 0.7562(3) 0.0776(10) Uani d . 1.000
H H1A 0.62780 -0.09990 0.87660 0.0830 Uiso c RU 1.000
H H1B 0.55040 -0.09360 0.96640 0.0830 Uiso c RU 1.000
H H2A 0.76090 0.10140 1.08210 0.0990 Uiso c RU 1.000
H H2B 0.82230 -0.11720 1.04580 0.0990 Uiso c RU 1.000
H H3A 0.86890 0.44530 0.91820 0.1150 Uiso c RU 1.000
H H3B 0.78720 0.43450 1.00540 0.1150 Uiso c RU 1.000
H H4A 0.59760 0.48020 0.83530 0.0890 Uiso c RU 1.000
H H4B 0.65700 0.26800 0.79150 0.0890 Uiso c RU 1.000
H H5 0.38240 0.41810 0.74130 0.0740 Uiso c RU 1.000
H H7 0.15210 0.55610 0.60340 0.0860 Uiso c RU 1.000
H H8 -0.11160 0.55040 0.50700 0.0900 Uiso c RU 1.000
H H11 0.10700 0.02590 0.77200 0.0680 Uiso c RU 1.000
H H12A -0.49830 0.40600 0.42040 0.1920 Uiso c RU 1.000
H H12B -0.34400 0.43100 0.39490 0.1920 Uiso c RU 1.000
H H12C -0.37230 0.57810 0.48490 0.1920 Uiso c RU 1.000
H H13A -0.21360 -0.29130 0.75850 0.1160 Uiso c RU 1.000
H H13B -0.08730 -0.12190 0.82530 0.1160 Uiso c RU 1.000
H H13C -0.05390 -0.27630 0.73970 0.1160 Uiso c RU 1.000

loop_
_atom_type_symbol
_atom_type_description
_atom_type_scat_dispersion_real
_atom_type_scat_dispersion_imag
_atom_type_scat_source
C C 0.0033 0.0016 ' International Tables Vol C Tables 4.2.6.8 and 6.1.1.4'
H H 0.0000 0.0000 ' International Tables Vol C Tables 4.2.6.8 and 6.1.1.4'
N N 0.0061 0.0033 ' International Tables Vol C Tables 4.2.6.8 and 6.1.1.4'
O O 0.0106 0.0060 ' International Tables Vol C Tables 4.2.6.8 and 6.1.1.4'

loop_
_exptl_crystal_face_index_h
_exptl_crystal_face_index_k
_exptl_crystal_face_index_l
_exptl_crystal_face_perp_dist
3 0 -5 0.1400
-1 0 4 0.0910
-6 1 -5 0.2700
2 2 -1 0.2970
-9 -4 0 0.2330
-1 4 -3 0.3350
5 -1 3 0.2170
0 -3 4 0.2130
-6 -1 3 0.1840
6 0 -5 0.1800
1 0 5 0.1940
-6 0 1 0.1940
-3 0 5 0.1030
4 -1 -3 0.1570
1 -2 -7 0.2650
-4 1 4 0.1570
-1 2 7 0.1870
-3 4 5 0.2290
0 1 0 0.2840
-4 3 -1 0.2810
2 1 -2 0.2540
2 -5 -6 0.2700
6 -5 -2 0.2160

loop_
_geom_angle_atom_site_label_1
_geom_angle_atom_site_label_2
_geom_angle_atom_site_label_3
_geom_angle
_geom_angle_publ_flag
C2 O1 C3 109.4(2) no
C9 O2 C12 116.5(3) no
C10 O3 C13 117.1(2) no
N2 N1 C1 110.6(2) no
N2 N1 C4 120.1(2) no
C1 N1 C4 112.4(2) no
N1 N2 C5 120.0(2) no
N1 C1 C2 110.0(3) no
O1 C2 C1 111.1(3) no
O1 C3 C4 112.4(3) no
N1 C4 C3 108.5(3) no
N2 C5 C6 121.5(3) no
C5 C6 C7 119.0(3) no
C5 C6 C11 121.8(2) no
C7 C6 C11 119.2(3) no
C6 C7 C8 120.9(3) no
C7 C8 C9 120.0(3) no
O2 C9 C8 125.1(3) no
O2 C9 C10 115.2(3) no
C8 C9 C10 119.7(3) no
O3 C10 C9 115.5(2) no
O3 C10 C11 125.1(2) no
C9 C10 C11 119.3(3) no
C6 C11 C10 120.7(3) no
N1 C1 H1A 110.00 no
N1 C1 H1B 110.00 no
C2 C1 H1A 110.00 no
C2 C1 H1B 110.00 no
H1A C1 H1B 108.00 no
O1 C2 H2A 109.00 no
O1 C2 H2B 109.00 no
C1 C2 H2A 109.00 no
C1 C2 H2B 109.00 no
H2A C2 H2B 108.00 no
O1 C3 H3A 109.00 no
O1 C3 H3B 109.00 no
C4 C3 H3A 109.00 no
C4 C3 H3B 109.00 no
H3A C3 H3B 108.00 no
N1 C4 H4A 110.00 no
N1 C4 H4B 110.00 no
C3 C4 H4A 110.00 no
C3 C4 H4B 110.00 no
H4A C4 H4B 108.00 no
N2 C5 H5 119.00 no
C6 C5 H5 119.00 no
C6 C7 H7 120.00 no
C8 C7 H7 120.00 no
C7 C8 H8 120.00 no
C9 C8 H8 120.00 no
C6 C11 H11 120.00 no
C10 C11 H11 120.00 no
O2 C12 H12A 109.00 no
O2 C12 H12B 109.00 no
O2 C12 H12C 109.00 no
H12A C12 H12B 109.00 no
H12A C12 H12C 109.00 no
H12B C12 H12C 110.00 no
O3 C13 H13A 109.00 no
O3 C13 H13B 109.00 no
O3 C13 H13C 109.00 no
H13A C13 H13B 109.00 no
H13A C13 H13C 109.00 no
H13B C13 H13C 110.00 no

loop_
_geom_bond_atom_site_label_1
_geom_bond_atom_site_label_2
_geom_bond_distance
_geom_bond_publ_flag
O1 C2 1.408(4) no
O1 C3 1.397(4) no
O2 C9 1.364(3) no
O2 C12 1.435(6) no
O3 C10 1.366(4) no
O3 C13 1.415(4) no
N1 N2 1.385(3) no
N1 C1 1.441(4) no
N1 C4 1.443(4) no
N2 C5 1.265(3) no
C1 C2 1.509(4) no
C3 C4 1.516(5) no
C5 C6 1.474(4) no
C6 C7 1.367(4) no
C6 C11 1.391(4) no
C7 C8 1.391(4) no
C8 C9 1.366(5) no
C9 C10 1.409(4) no
C10 C11 1.376(4) no
C1 H1A 0.9700 no
C1 H1B 0.9700 no
C2 H2A 0.9700 no
C2 H2B 0.9700 no
C3 H3A 0.9700 no
C3 H3B 0.9700 no
C4 H4A 0.9700 no
C4 H4B 0.9700 no
C5 H5 0.9300 no
C7 H7 0.9300 no
C8 H8 0.9300 no
C11 H11 0.9300 no
C12 H12A 0.9600 no
C12 H12B 0.9600 no
C12 H12C 0.9600 no
C13 H13A 0.9600 no
C13 H13B 0.9600 no
C13 H13C 0.9600 no

loop_
_geom_hbond_atom_site_label_D
_geom_hbond_atom_site_label_H
_geom_hbond_atom_site_label_A
_geom_hbond_site_symmetry_A
_geom_hbond_distance_DH
_geom_hbond_distance_HA
_geom_hbond_distance_DA
_geom_hbond_angle_DHA
_geom_hbond_publ_flag
C1 H1B N1 2_647 0.97 2.61 3.542(3) 161 yes
C8 H8 <i>Cg</i>1 2_556 0.93 2.87 3.576(3) 134 yes

loop_
_geom_torsion_atom_site_label_1
_geom_torsion_atom_site_label_2
_geom_torsion_atom_site_label_3
_geom_torsion_atom_site_label_4
_geom_torsion
_geom_torsion_publ_flag
C2 O1 C3 C4 -60.7(3) no
C3 O1 C2 C1 59.7(4) no
C12 O2 C9 C8 -2.2(5) no
C12 O2 C9 C10 178.2(3) no
C13 O3 C10 C9 -178.9(3) no
C13 O3 C10 C11 1.5(4) no
N2 N1 C1 C2 -168.4(2) no
C4 N1 N2 C5 -20.1(4) no
N2 N1 C4 C3 173.6(2) no
C4 N1 C1 C2 54.3(3) no
C1 N1 N2 C5 -153.6(2) no
C1 N1 C4 C3 -53.6(3) no
N1 N2 C5 C6 -173.7(2) no
N1 C1 C2 O1 -56.7(3) no
O1 C3 C4 N1 57.1(3) no
N2 C5 C6 C7 180.0(3) no
N2 C5 C6 C11 -0.3(4) no
C5 C6 C11 C10 179.7(3) no
C11 C6 C7 C8 1.0(4) no
C7 C6 C11 C10 -0.6(4) no
C5 C6 C7 C8 -179.2(3) no
C6 C7 C8 C9 -0.3(5) no
C7 C8 C9 C10 -0.9(4) no
C7 C8 C9 O2 179.4(3) no
O2 C9 C10 O3 1.4(4) no
C8 C9 C10 C11 1.3(4) no
O2 C9 C10 C11 -179.0(2) no
C8 C9 C10 O3 -178.3(3) no
O3 C10 C11 C6 179.1(3) no
C9 C10 C11 C6 -0.6(4) no
